data_7155433
loop_
_publ_author_name
'Mohan Raj, Radhakrishnan'
'Balasubramanian, Kalpattu K.'
'Easwaramoorthy, Deivanayagam'

_publ_section_title
;
 Diels-Alder trapping of in situ generated dienes from
 3,4-dihydro-2H-pyran with p-quinone catalysed by p-toluenesulfonic acid.
;
_journal_issue 5
_journal_name_full 'Organic &amp; biomolecular chemistry'
_journal_page_first 1115
_journal_page_last 1121
_journal_paper_doi 10.1039/c6ob02006b
_journal_volume 15
_journal_year 2017
_chemical_formula_moiety 'C16 H20 Cl2 O4'
_chemical_formula_sum 'C16 H20 Cl2 O4'
_chemical_formula_weight 347.22
_space_group_crystal_system monoclinic
_space_group_IT_number 14
_space_group_name_Hall '-P 2ybc'
_space_group_name_H-M_alt 'P 1 21/c 1'
_symmetry_space_group_name_Hall '-P 2ybc'
_symmetry_space_group_name_H-M 'P 1 21/c 1'
_atom_sites_solution_hydrogens mixed
_audit_creation_method SHELXL-2016/4
_audit_update_record
;
2016-12-22 deposited with the CCDC.
2017-01-05 downloaded from the CCDC.
;
_cell_angle_alpha 90.000(5)
_cell_angle_beta 103.111(5)
_cell_angle_gamma 90.000(5)
_cell_formula_units_Z 2
_cell_length_a 5.945(5)
_cell_length_b 18.659(5)
_cell_length_c 7.352(5)
_cell_measurement_reflns_used 1396
_cell_measurement_temperature 293(2)
_cell_measurement_theta_max 24.995
_cell_measurement_theta_min 2.183
_cell_volume 794.3(9)
_computing_structure_refinement 'SHELXL-2016/4 (Sheldrick, 2016)'
_diffrn_ambient_temperature 293(2)
_diffrn_measured_fraction_theta_full 1.000
_diffrn_measured_fraction_theta_max 1.000
_diffrn_measurement_device_type 'Bruker SMART APEXII area-detector diffractometer'
_diffrn_measurement_method '\w and \f scans'
_diffrn_radiation_type MoK\a
_diffrn_radiation_wavelength 0.71073
_diffrn_reflns_av_R_equivalents 0.0193
_diffrn_reflns_av_unetI/netI 0.0138
_diffrn_reflns_Laue_measured_fraction_full 1.000
_diffrn_reflns_Laue_measured_fraction_max 1.000
_diffrn_reflns_limit_h_max 7
_diffrn_reflns_limit_h_min -7
_diffrn_reflns_limit_k_max 22
_diffrn_reflns_limit_k_min -22
_diffrn_reflns_limit_l_max 8
_diffrn_reflns_limit_l_min -8
_diffrn_reflns_number 6895
_diffrn_reflns_point_group_measured_fraction_full 1.000
_diffrn_reflns_point_group_measured_fraction_max 1.000
_diffrn_reflns_theta_full 24.995
_diffrn_reflns_theta_max 24.995
_diffrn_reflns_theta_min 2.183
_exptl_absorpt_coefficient_mu 0.424
_exptl_absorpt_correction_T_max 0.853
_exptl_absorpt_correction_T_min 0.742
_exptl_absorpt_correction_type multi-scan
_exptl_absorpt_process_details '(<i>SADABS</i>; Bruker, 2008)'
_exptl_crystal_colour colourless
_exptl_crystal_density_diffrn 1.452
_exptl_crystal_description block
_exptl_crystal_F_000 364
_exptl_crystal_size_max 0.200
_exptl_crystal_size_mid 0.100
_exptl_crystal_size_min 0.100
_refine_diff_density_max 0.170
_refine_diff_density_min -0.228
_refine_diff_density_rms 0.037
_refine_ls_extinction_method none
_refine_ls_goodness_of_fit_ref 1.058
_refine_ls_hydrogen_treatment mixed
_refine_ls_matrix_type full
_refine_ls_number_parameters 104
_refine_ls_number_reflns 1396
_refine_ls_number_restraints 0
_refine_ls_restrained_S_all 1.058
_refine_ls_R_factor_all 0.0313
_refine_ls_R_factor_gt 0.0282
_refine_ls_shift/su_max 0.001
_refine_ls_shift/su_mean 0.000
_refine_ls_structure_factor_coef Fsqd
_refine_ls_weighting_details 'w=1/[\s^2^(Fo^2^)+(0.0287P)^2^+0.2968P] where P=(Fo^2^+2Fc^2^)/3'
_refine_ls_weighting_scheme calc
_refine_ls_wR_factor_gt 0.0675
_refine_ls_wR_factor_ref 0.0698
_reflns_Friedel_coverage 0.000
_reflns_number_gt 1277
_reflns_number_total 1396
_reflns_threshold_expression 'I > 2\s(I)'
_cod_data_source_file c6ob02006b2.cif
_cod_data_source_block shelx
_cod_depositor_comments 'Adding full bibliography for 7155432--7155435.cif.'
_cod_database_code 7155433
_shelx_shelxl_version_number 2016/4
_shelx_space_group_comment
;
The symmetry employed for this shelxl refinement is uniquely defined
by the following loop, which should always be used as a source of
symmetry information in preference to the above space-group names.
They are only intended as comments.
;
_shelx_estimated_absorpt_t_min 0.920
_shelx_estimated_absorpt_t_max 0.959

loop_
_space_group_symop_operation_xyz
'x, y, z'
'-x, y+1/2, -z+1/2'
'-x, -y, -z'
'x, -y-1/2, z-1/2'

loop_
_atom_site_label
_atom_site_type_symbol
_atom_site_fract_x
_atom_site_fract_y
_atom_site_fract_z
_atom_site_U_iso_or_equiv
_atom_site_adp_type
_atom_site_occupancy
_atom_site_site_symmetry_order
_atom_site_calc_flag
_atom_site_refinement_flags_posn
_atom_site_refinement_flags_adp
C1 C 0.8915(2) 0.09488(8) 0.89227(19) 0.0345(3) Uani 1 1 d . .
H1 H 1.024512 0.069162 0.866378 0.041 Uiso 1 1 calc R U
C2 C 0.9700(3) 0.16708(9) 0.9762(2) 0.0426(4) Uani 1 1 d . .
H2A H 1.026146 0.195717 0.885652 0.051 Uiso 1 1 calc R U
H2B H 1.096248 0.160562 1.084517 0.051 Uiso 1 1 calc R U
C3 C 0.7733(3) 0.20612(8) 1.0336(2) 0.0477(4) Uani 1 1 d . .
H3A H 0.830411 0.249851 1.099458 0.057 Uiso 1 1 calc R U
H3B H 0.656304 0.218926 0.923503 0.057 Uiso 1 1 calc R U
C4 C 0.6687(3) 0.15817(9) 1.1592(2) 0.0477(4) Uani 1 1 d . .
H4A H 0.780301 0.150157 1.275937 0.057 Uiso 1 1 calc R U
H4B H 0.534375 0.181325 1.187113 0.057 Uiso 1 1 calc R U
C5 C 0.5992(3) 0.08737(9) 1.0637(2) 0.0461(4) Uani 1 1 d . .
H5A H 0.541508 0.056063 1.148083 0.055 Uiso 1 1 calc R U
H5B H 0.475144 0.095252 0.954563 0.055 Uiso 1 1 calc R U
C6 C 0.6223(2) 0.05373(7) 0.61515(18) 0.0310(3) Uani 1 1 d . .
C7 C 0.3968(2) 0.06454(7) 0.51422(19) 0.0329(3) Uani 1 1 d . .
C8 C 0.2753(3) 0.01192(8) 0.4003(2) 0.0343(3) Uani 1 1 d . .
O1 O 0.78868(18) 0.05290(5) 1.00744(14) 0.0393(3) Uani 1 1 d . .
O2 O 0.73052(17) 0.11021(5) 0.71836(13) 0.0367(3) Uani 1 1 d . .
CL1 Cl 0.26467(7) 0.14651(2) 0.53181(6) 0.05208(16) Uani 1 1 d . .
H8A H 0.126(3) 0.0217(9) 0.334(2) 0.045(5) Uiso 1 1 d . .

loop_
_atom_site_aniso_label
_atom_site_aniso_U_11
_atom_site_aniso_U_22
_atom_site_aniso_U_33
_atom_site_aniso_U_23
_atom_site_aniso_U_13
_atom_site_aniso_U_12
C1 0.0319(7) 0.0379(8) 0.0316(7) -0.0011(6) 0.0027(6) 0.0011(6)
C2 0.0421(9) 0.0453(9) 0.0378(8) -0.0030(7) 0.0035(7) -0.0143(7)
C3 0.0609(11) 0.0309(8) 0.0469(9) -0.0094(7) 0.0029(8) -0.0037(7)
C4 0.0477(9) 0.0527(10) 0.0432(9) -0.0134(8) 0.0113(8) -0.0004(8)
C5 0.0479(9) 0.0500(10) 0.0440(9) -0.0046(8) 0.0176(7) -0.0114(8)
C6 0.0367(8) 0.0324(7) 0.0239(7) -0.0004(5) 0.0071(6) -0.0036(6)
C7 0.0386(8) 0.0318(7) 0.0283(7) -0.0008(6) 0.0075(6) 0.0045(6)
C8 0.0315(8) 0.0385(8) 0.0309(8) -0.0009(6) 0.0029(6) 0.0020(6)
O1 0.0502(6) 0.0306(5) 0.0359(6) 0.0027(4) 0.0074(5) 0.0000(4)
O2 0.0447(6) 0.0308(5) 0.0303(5) -0.0007(4) -0.0008(4) -0.0040(4)
CL1 0.0539(3) 0.0423(3) 0.0530(3) -0.01181(18) -0.0027(2) 0.01596(18)

loop_
_atom_type_symbol
_atom_type_description
_atom_type_scat_dispersion_real
_atom_type_scat_dispersion_imag
_atom_type_scat_source
C C 0.0033 0.0016 'International Tables Vol C Tables 4.2.6.8 and 6.1.1.4'
H H 0.0000 0.0000 'International Tables Vol C Tables 4.2.6.8 and 6.1.1.4'
O O 0.0106 0.0060 'International Tables Vol C Tables 4.2.6.8 and 6.1.1.4'
Cl Cl 0.1484 0.1585 'International Tables Vol C Tables 4.2.6.8 and 6.1.1.4'

loop_
_geom_angle_atom_site_label_1
_geom_angle_atom_site_label_2
_geom_angle_atom_site_label_3
_geom_angle
_geom_angle_site_symmetry_1
_geom_angle_site_symmetry_3
O1 C1 O2 110.89(12) . .
O1 C1 C2 113.01(13) . .
O2 C1 C2 105.48(12) . .
O1 C1 H1 109.1 . .
O2 C1 H1 109.1 . .
C2 C1 H1 109.1 . .
C1 C2 C3 110.82(13) . .
C1 C2 H2A 109.5 . .
C3 C2 H2A 109.5 . .
C1 C2 H2B 109.5 . .
C3 C2 H2B 109.5 . .
H2A C2 H2B 108.1 . .
C4 C3 C2 109.55(14) . .
C4 C3 H3A 109.8 . .
C2 C3 H3A 109.8 . .
C4 C3 H3B 109.8 . .
C2 C3 H3B 109.8 . .
H3A C3 H3B 108.2 . .
C5 C4 C3 109.87(14) . .
C5 C4 H4A 109.7 . .
C3 C4 H4A 109.7 . .
C5 C4 H4B 109.7 . .
C3 C4 H4B 109.7 . .
H4A C4 H4B 108.2 . .
O1 C5 C4 112.10(13) . .
O1 C5 H5A 109.2 . .
C4 C5 H5A 109.2 . .
O1 C5 H5B 109.2 . .
C4 C5 H5B 109.2 . .
H5A C5 H5B 107.9 . .
O2 C6 C8 124.47(13) . 3_656
O2 C6 C7 117.26(13) . .
C8 C6 C7 118.22(13) 3_656 .
C8 C7 C6 121.83(13) . .
C8 C7 CL1 119.17(12) . .
C6 C7 CL1 119.01(11) . .
C7 C8 C6 119.95(14) . 3_656
C7 C8 H8A 118.8(10) . .
C6 C8 H8A 121.2(10) 3_656 .
C1 O1 C5 113.82(12) . .
C6 O2 C1 118.19(11) . .

loop_
_geom_bond_atom_site_label_1
_geom_bond_atom_site_label_2
_geom_bond_distance
_geom_bond_site_symmetry_2
C1 O1 1.3923(18) .
C1 O2 1.4412(18) .
C1 C2 1.511(2) .
C1 H1 0.9800 .
C2 C3 1.517(2) .
C2 H2A 0.9700 .
C2 H2B 0.9700 .
C3 C4 1.516(2) .
C3 H3A 0.9700 .
C3 H3B 0.9700 .
C4 C5 1.509(2) .
C4 H4A 0.9700 .
C4 H4B 0.9700 .
C5 O1 1.437(2) .
C5 H5A 0.9700 .
C5 H5B 0.9700 .
C6 O2 1.3707(17) .
C6 C8 1.384(2) 3_656
C6 C7 1.392(2) .
C7 C8 1.383(2) .
C7 CL1 1.7374(15) .
C8 C6 1.384(2) 3_656
C8 H8A 0.929(17) .

loop_
_geom_torsion_atom_site_label_1
_geom_torsion_atom_site_label_2
_geom_torsion_atom_site_label_3
_geom_torsion_atom_site_label_4
_geom_torsion
_geom_torsion_site_symmetry_1
_geom_torsion_site_symmetry_4
O1 C1 C2 C3 -53.61(17) . .
O2 C1 C2 C3 67.69(16) . .
C1 C2 C3 C4 53.19(17) . .
C2 C3 C4 C5 -54.33(18) . .
C3 C4 C5 O1 55.36(19) . .
O2 C6 C7 C8 177.58(13) . .
C8 C6 C7 C8 -0.2(2) 3_656 .
O2 C6 C7 CL1 -2.34(17) . .
C8 C6 C7 CL1 179.90(11) 3_656 .
C6 C7 C8 C6 0.2(2) . 3_656
CL1 C7 C8 C6 -179.90(11) . 3_656
O2 C1 O1 C5 -63.33(15) . .
C2 C1 O1 C5 54.85(16) . .
C4 C5 O1 C1 -56.08(18) . .
C8 C6 O2 C1 -36.25(19) 3_656 .
C7 C6 O2 C1 146.15(13) . .
O1 C1 O2 C6 -54.36(16) . .
C2 C1 O2 C6 -177.02(12) . .
